data_7210371
loop_
_publ_author_name
'Cvrtila, Ivica'
'Stilinovi\'c, Vladimir'
'Kaitner, Branko'

_publ_section_title
;
 Tuning of coordination geometry via cooperation of inter- and
 intramolecular hydrogen bonds in bis(benzoylacetonato)manganese(ii)
 adducts with pyridine derivatives
;
_journal_issue 33
_journal_name_full CrystEngComm
_journal_page_first 6585
_journal_paper_doi 10.1039/c3ce40826d
_journal_volume 15
_journal_year 2013
_chemical_formula_moiety 'C32 H34 Mn N4 O4'
_chemical_formula_sum 'C32 H34 Mn N4 O4'
_chemical_formula_weight 593.57
_chemical_name_systematic
;
Bis(benzoylacetonato)bis(2-amino-3-methylpyridine)manganese(II)
;
_space_group_IT_number 14
_symmetry_cell_setting monoclinic
_symmetry_space_group_name_Hall '-P 2ybc'
_symmetry_space_group_name_H-M 'P 1 21/c 1'
_atom_sites_solution_hydrogens geom
_atom_sites_solution_primary direct
_atom_sites_solution_secondary difmap
_audit_creation_date 2012-09-18T17:05:12-00:00
_audit_creation_method 'WinGX routine CIF_UPDATE'
_cell_angle_alpha 90
_cell_angle_beta 113.591(7)
_cell_angle_gamma 90
_cell_formula_units_Z 2
_cell_length_a 7.3008(6)
_cell_length_b 17.1487(10)
_cell_length_c 13.0737(13)
_cell_measurement_reflns_used 2699
_cell_measurement_temperature 295(2)
_cell_measurement_theta_max 38.6769
_cell_measurement_theta_min 3.6946
_cell_volume 1500.0(2)
_computing_cell_refinement
;
CrysAlis RED 170 (Oxford Diffraction Poland Sp., 2003)
;
_computing_data_collection
;
CrysAlis CCD 170 (Oxford Diffraction Poland Sp., 2003)
;
_computing_data_reduction
;
CrysAlis RED 170 (Oxford Diffraction Poland Sp., 2003)
;
_computing_molecular_graphics 'ORTEP-3 (Farrugia, 1997)'
_computing_publication_material
;
WinGX (Farrugia, 1999) 
;
_computing_structure_refinement 'SHELXL-97 (Sheldrick, 2008)'
_computing_structure_solution
;
'SIR-92 (Altomare, Cascanaro, Giacovazzo, Gualardi, 1993)'
;
_diffrn_ambient_temperature 295(2)
_diffrn_measured_fraction_theta_full 0.978
_diffrn_measured_fraction_theta_max 0.978
_diffrn_measurement_device_type
;
Oxford Diffraction Xcalibur CCD
diffractometer
;
_diffrn_measurement_method 'omega scan'
_diffrn_radiation_monochromator graphite
_diffrn_radiation_source 'fine-focus sealed tube'
_diffrn_radiation_type MoK\a
_diffrn_radiation_wavelength 0.71073
_diffrn_reflns_av_R_equivalents 0.0337
_diffrn_reflns_av_unetI/netI 0.0559
_diffrn_reflns_limit_h_max 8
_diffrn_reflns_limit_h_min -8
_diffrn_reflns_limit_k_max 6
_diffrn_reflns_limit_k_min -20
_diffrn_reflns_limit_l_max 15
_diffrn_reflns_limit_l_min -13
_diffrn_reflns_number 7284
_diffrn_reflns_theta_full 24.97
_diffrn_reflns_theta_max 24.97
_diffrn_reflns_theta_min 3.86
_exptl_absorpt_coefficient_mu 0.482
_exptl_absorpt_correction_type none
_exptl_crystal_colour yellow
_exptl_crystal_density_diffrn 1.314
_exptl_crystal_density_method 'not measured'
_exptl_crystal_description needle
_exptl_crystal_F_000 622
_exptl_crystal_size_max 0.57
_exptl_crystal_size_mid 0.10
_exptl_crystal_size_min 0.10
_refine_diff_density_max 0.208
_refine_diff_density_min -0.195
_refine_diff_density_rms 0.038
_refine_ls_extinction_method none
_refine_ls_goodness_of_fit_ref 0.881
_refine_ls_hydrogen_treatment mixed
_refine_ls_matrix_type full
_refine_ls_number_parameters 197
_refine_ls_number_reflns 2577
_refine_ls_number_restraints 19
_refine_ls_restrained_S_all 0.924
_refine_ls_R_factor_all 0.0773
_refine_ls_R_factor_gt 0.0345
_refine_ls_shift/su_max 0
_refine_ls_shift/su_mean 0
_refine_ls_structure_factor_coef Fsqd
_refine_ls_weighting_details 'calc w=1/[\s^2^(Fo^2^)+(0.0442P)^2^+0.0000P] where P=(Fo^2^+2Fc^2^)/3'
_refine_ls_weighting_scheme calc
_refine_ls_wR_factor_gt 0.0768
_refine_ls_wR_factor_ref 0.0838
_reflns_number_gt 1525
_reflns_number_total 2577
_reflns_threshold_expression >2sigma(I)
_cod_data_source_file c3ce40826d.txt
_cod_data_source_block 2Am3MePy
_cod_original_sg_symbol_H-M 'P 21/c'
_cod_database_code 7210371

loop_
_symmetry_equiv_pos_as_xyz
'x, y, z'
'-x, y+1/2, -z+1/2'
'-x, -y, -z'
'x, -y-1/2, z-1/2'

loop_
_atom_site_label
_atom_site_type_symbol
_atom_site_fract_x
_atom_site_fract_y
_atom_site_fract_z
_atom_site_U_iso_or_equiv
_atom_site_adp_type
_atom_site_occupancy
_atom_site_symmetry_multiplicity
_atom_site_calc_flag
_atom_site_refinement_flags
H2 H 0.629(3) 0.0486(13) 0.1269(19) 0.023(7) Uiso 1 1 d .
H1 H 0.423(4) 0.0479(16) 0.053(2) 0.048(9) Uiso 1 1 d .
O2 O -0.1387(2) -0.09062(10) 0.04905(14) 0.0387(5) Uani 1 1 d .
O1 O 0.1169(2) -0.09047(11) -0.07212(15) 0.0418(5) Uani 1 1 d .
C11 C 0.4777(3) 0.00757(16) 0.1994(2) 0.0352(6) Uani 1 1 d .
C3 C 0.0032(4) -0.19906(14) -0.0015(3) 0.0499(7) Uani 1 1 d .
H3 H 0.0147 -0.253 0.0047 0.06 Uiso 1 1 calc R
C12 C 0.6306(3) -0.00123(19) 0.3067(2) 0.0444(6) Uani 1 1 d U
C2 C 0.1065(4) -0.16278(17) -0.0586(2) 0.0424(7) Uani 1 1 d .
C1 C 0.2159(5) -0.21471(18) -0.1096(3) 0.0648(10) Uani 1 1 d .
H1A H 0.1327 -0.2236 -0.1869 0.097 Uiso 1 1 calc R
H1B H 0.2467 -0.2637 -0.0708 0.097 Uiso 1 1 calc R
H1C H 0.3375 -0.1897 -0.1035 0.097 Uiso 1 1 calc R
C4 C -0.1132(3) -0.16451(16) 0.0464(2) 0.0363(7) Uani 1 1 d .
C5 C -0.2180(4) -0.21294(15) 0.1016(2) 0.0369(6) Uani 1 1 d U
N1 N 0.2885(3) -0.01667(11) 0.17384(17) 0.0354(6) Uani 1 1 d .
C13 C 0.5826(4) -0.03749(17) 0.3853(2) 0.0519(7) Uani 1 1 d U
H13 H 0.6803 -0.0444 0.4569 0.062 Uiso 1 1 calc R
C15 C 0.2528(4) -0.05200(15) 0.2562(2) 0.0446(7) Uani 1 1 d .
H15 H 0.1234 -0.0692 0.2399 0.053 Uiso 1 1 calc R
C10 C -0.2191(4) -0.29354(16) 0.1008(3) 0.0547(8) Uani 1 1 d U
H10 H -0.155 -0.3202 0.0626 0.066 Uiso 1 1 calc R
C14 C 0.3914(4) -0.06417(16) 0.3604(2) 0.0500(7) Uani 1 1 d .
H14 H 0.359 -0.0897 0.4137 0.06 Uiso 1 1 calc R
C8 C -0.4104(5) -0.29794(19) 0.2112(3) 0.0689(9) Uani 1 1 d U
H8 H -0.4733 -0.3265 0.2483 0.083 Uiso 1 1 calc R
C9 C -0.3139(5) -0.33479(17) 0.1556(3) 0.0710(10) Uani 1 1 d U
H9 H -0.3117 -0.389 0.1544 0.085 Uiso 1 1 calc R
C6 C -0.3185(5) -0.17667(16) 0.1570(3) 0.0653(9) Uani 1 1 d U
H6 H -0.3227 -0.1225 0.1578 0.078 Uiso 1 1 calc R
C16 C 0.8378(4) 0.0304(2) 0.3318(3) 0.0783(11) Uani 1 1 d .
H16A H 0.9245 0.0179 0.4073 0.117 Uiso 1 1 calc R
H16B H 0.8312 0.086 0.3224 0.117 Uiso 1 1 calc R
H16C H 0.8891 0.0074 0.2817 0.117 Uiso 1 1 calc R
C7 C -0.4142(5) -0.21868(19) 0.2120(3) 0.0788(10) Uani 1 1 d U
H7 H -0.4809 -0.1926 0.2494 0.095 Uiso 1 1 calc R
N2 N 0.5156(4) 0.04121(15) 0.1170(2) 0.0468(6) Uani 1 1 d .
Mn1 Mn 0 0 0 0.03659(18) Uani 1 2 d S

loop_
_atom_site_aniso_label
_atom_site_aniso_U_11
_atom_site_aniso_U_22
_atom_site_aniso_U_33
_atom_site_aniso_U_23
_atom_site_aniso_U_13
_atom_site_aniso_U_12
O2 0.0416(10) 0.0242(11) 0.0577(13) 0.0039(9) 0.0276(10) -0.0001(8)
O1 0.0442(11) 0.0356(12) 0.0540(12) 0.0019(9) 0.0284(10) -0.0013(8)
C11 0.0398(15) 0.0300(14) 0.0397(15) -0.0029(14) 0.0199(12) 0.0034(12)
C3 0.0629(16) 0.0279(13) 0.0736(19) 0.0031(18) 0.0428(15) -0.0002(17)
C12 0.0407(14) 0.0519(15) 0.0412(15) -0.0022(17) 0.0172(12) 0.0031(16)
C2 0.0419(17) 0.036(2) 0.051(2) -0.0012(14) 0.0198(16) 0.0013(13)
C1 0.084(2) 0.046(2) 0.088(3) -0.0020(18) 0.060(2) 0.0038(17)
C4 0.0350(16) 0.0299(18) 0.0429(18) 0.0020(13) 0.0145(14) -0.0008(12)
C5 0.0405(15) 0.0288(12) 0.0433(17) 0.0051(12) 0.0187(12) -0.0013(12)
N1 0.0369(12) 0.0335(15) 0.0410(13) -0.0023(9) 0.0210(10) -0.0017(8)
C13 0.0566(19) 0.0559(18) 0.0376(17) 0.0010(14) 0.0129(15) 0.0064(14)
C15 0.0515(17) 0.0374(16) 0.0528(19) -0.0042(14) 0.0293(16) -0.0071(13)
C10 0.074(2) 0.0310(12) 0.077(2) 0.0034(15) 0.0491(17) 0.0024(14)
C14 0.070(2) 0.0469(17) 0.0404(18) 0.0022(14) 0.0293(17) -0.0046(15)
C8 0.098(2) 0.0470(14) 0.088(3) 0.0097(17) 0.065(2) -0.0116(17)
C9 0.102(3) 0.0290(15) 0.108(3) 0.0116(16) 0.069(2) -0.0030(15)
C6 0.101(2) 0.0283(14) 0.100(3) 0.0045(16) 0.075(2) 0.0002(15)
C16 0.0450(19) 0.119(3) 0.059(2) 0.011(2) 0.0090(17) -0.0077(17)
C7 0.116(3) 0.0518(15) 0.110(3) -0.0002(18) 0.090(2) -0.0052(17)
N2 0.0321(16) 0.0663(17) 0.0439(17) 0.0063(14) 0.0170(14) -0.0041(12)
Mn1 0.0406(3) 0.0259(3) 0.0497(4) 0.0029(3) 0.0249(3) -0.0025(3)

loop_
_atom_type_symbol
_atom_type_description
_atom_type_scat_dispersion_real
_atom_type_scat_dispersion_imag
_atom_type_scat_source
C C 0.0033 0.0016 'International Tables Vol C Tables 4.2.6.8 and 6.1.1.4'
H H 0 0 'International Tables Vol C Tables 4.2.6.8 and 6.1.1.4'
N N 0.0061 0.0033 'International Tables Vol C Tables 4.2.6.8 and 6.1.1.4'
O O 0.0106 0.006 'International Tables Vol C Tables 4.2.6.8 and 6.1.1.4'
Mn Mn 0.3368 0.7283 'International Tables Vol C Tables 4.2.6.8 and 6.1.1.4'

loop_
_geom_angle_atom_site_label_1
_geom_angle_atom_site_label_2
_geom_angle_atom_site_label_3
_geom_angle
_geom_angle_site_symmetry_1
_geom_angle_site_symmetry_3
C4 O2 Mn1 129.19(15) . .
C2 O1 Mn1 126.10(17) . .
N2 C11 N1 116.9(2) . .
N2 C11 C12 120.6(2) . .
N1 C11 C12 122.6(2) . .
C4 C3 C2 127.8(2) . .
C4 C3 H3 116.1 . .
C2 C3 H3 116.1 . .
C13 C12 C11 117.4(2) . .
C13 C12 C16 122.5(3) . .
C11 C12 C16 120.2(2) . .
O1 C2 C3 126.0(2) . .
O1 C2 C1 116.4(2) . .
C3 C2 C1 117.6(3) . .
C2 C1 H1A 109.5 . .
C2 C1 H1B 109.5 . .
H1A C1 H1B 109.5 . .
C2 C1 H1C 109.5 . .
H1A C1 H1C 109.5 . .
H1B C1 H1C 109.5 . .
O2 C4 C3 124.1(2) . .
O2 C4 C5 115.3(2) . .
C3 C4 C5 120.6(3) . .
C6 C5 C10 117.1(2) . .
C6 C5 C4 119.3(2) . .
C10 C5 C4 123.6(2) . .
C15 N1 C11 116.5(2) . .
C15 N1 Mn1 115.44(16) . .
C11 N1 Mn1 128.04(16) . .
C12 C13 C14 121.1(3) . .
C12 C13 H13 119.5 . .
C14 C13 H13 119.5 . .
N1 C15 C14 124.7(2) . .
N1 C15 H15 117.6 . .
C14 C15 H15 117.6 . .
C9 C10 C5 120.9(3) . .
C9 C10 H10 119.6 . .
C5 C10 H10 119.6 . .
C15 C14 C13 117.8(3) . .
C15 C14 H14 121.1 . .
C13 C14 H14 121.1 . .
C9 C8 C7 119.2(3) . .
C9 C8 H8 120.4 . .
C7 C8 H8 120.4 . .
C8 C9 C10 121.2(3) . .
C8 C9 H9 119.4 . .
C10 C9 H9 119.4 . .
C5 C6 C7 121.7(3) . .
C5 C6 H6 119.1 . .
C7 C6 H6 119.1 . .
C12 C16 H16A 109.5 . .
C12 C16 H16B 109.5 . .
H16A C16 H16B 109.5 . .
C12 C16 H16C 109.5 . .
H16A C16 H16C 109.5 . .
H16B C16 H16C 109.5 . .
C8 C7 C6 119.9(3) . .
C8 C7 H7 120.1 . .
C6 C7 H7 120.1 . .
C11 N2 H2 118.2(17) . .
C11 N2 H1 120.6(18) . .
H2 N2 H1 121(2) . .
O2 Mn1 O2 180 3 .
O2 Mn1 O1 94.32(6) 3 .
O2 Mn1 O1 85.68(6) . .
O2 Mn1 O1 85.67(6) 3 3
O2 Mn1 O1 94.32(6) . 3
O1 Mn1 O1 180 . 3
O2 Mn1 N1 91.69(6) 3 .
O2 Mn1 N1 88.31(6) . .
O1 Mn1 N1 88.72(7) . .
O1 Mn1 N1 91.28(7) 3 .
O2 Mn1 N1 88.31(6) 3 3
O2 Mn1 N1 91.69(6) . 3
O1 Mn1 N1 91.28(7) . 3
O1 Mn1 N1 88.72(7) 3 3
N1 Mn1 N1 180 . 3

loop_
_geom_bond_atom_site_label_1
_geom_bond_atom_site_label_2
_geom_bond_distance
_geom_bond_site_symmetry_2
O2 C4 1.283(3) .
O2 Mn1 2.0909(16) .
O1 C2 1.259(3) .
O1 Mn1 2.1608(17) .
C11 N2 1.346(3) .
C11 N1 1.350(3) .
C11 C12 1.408(3) .
C3 C4 1.375(3) .
C3 C2 1.401(3) .
C3 H3 0.93 .
C12 C13 1.361(4) .
C12 C16 1.514(4) .
C2 C1 1.518(3) .
C1 H1A 0.96 .
C1 H1B 0.96 .
C1 H1C 0.96 .
C4 C5 1.497(3) .
C5 C6 1.369(3) .
C5 C10 1.382(4) .
N1 C15 1.348(3) .
N1 Mn1 2.419(2) .
C13 C14 1.379(4) .
C13 H13 0.93 .
C15 C14 1.349(4) .
C15 H15 0.93 .
C10 C9 1.374(4) .
C10 H10 0.93 .
C14 H14 0.93 .
C8 C9 1.355(4) .
C8 C7 1.360(4) .
C8 H8 0.93 .
C9 H9 0.93 .
C6 C7 1.388(4) .
C6 H6 0.93 .
C16 H16A 0.96 .
C16 H16B 0.96 .
C16 H16C 0.96 .
C7 H7 0.93 .
N2 H2 0.79(2) .
N2 H1 0.84(3) .
Mn1 O2 2.0909(16) 3
Mn1 O1 2.1609(17) 3
Mn1 N1 2.419(2) 3
